data_4510131
loop_
_publ_author_name
'Gai, Yanli'
'Jiang, Feilong'
'Chen, Lian'
'Wu, Mingyan'
'Su, Kongzhao'
'Pan, Jie'
'Wan, Xiuyan'
'Hong, Maochun'

_publ_section_title
;
 Europium and Terbium Coordination Polymers Assembled from Hexacarboxylate
 Ligands: Structures and Luminescent Properties
;
_journal_issue 3
_journal_name_full 'Crystal Growth &amp; Design'
_journal_page_first 1010
_journal_paper_doi 10.1021/cg401452p
_journal_volume 14
_journal_year 2014
_chemical_formula_sum 'C12 H12 Gd O10'
_chemical_formula_weight 473.47
_chemical_name_systematic
; 
 ? 
;
_space_group_IT_number 14
_symmetry_cell_setting monoclinic
_symmetry_space_group_name_Hall '-P 2ybc'
_symmetry_space_group_name_H-M 'P 1 21/c 1'
_atom_sites_solution_hydrogens geom
_atom_sites_solution_primary direct
_atom_sites_solution_secondary difmap
_audit_creation_method SHELXL-97
_cell_angle_alpha 90.00
_cell_angle_beta 109.398(9)
_cell_angle_gamma 90.00
_cell_formula_units_Z 4
_cell_length_a 8.783(5)
_cell_length_b 18.952(9)
_cell_length_c 9.285(5)
_cell_measurement_reflns_used 1601
_cell_measurement_temperature 298(2)
_cell_measurement_theta_max 27.4797
_cell_measurement_theta_min 2.5621
_cell_volume 1457.8(13)
_computing_cell_refinement 'CrystalClear (Rigaku Inc., 2007)'
_computing_data_collection 'CrystalClear (Rigaku Inc., 2007)'
_computing_data_reduction 'CrystalClear (Rigaku Inc., 2007)'
_computing_structure_refinement 'SHELXL-97 (Sheldrick, 1997)'
_computing_structure_solution 'SHELXS-97 (Sheldrick, 1990)'
_diffrn_ambient_temperature 298(2)
_diffrn_detector_area_resol_mean 13.6612
_diffrn_measured_fraction_theta_full 0.996
_diffrn_measured_fraction_theta_max 0.996
_diffrn_measurement_device_type Mercury2_(2x2_bin_mode)
_diffrn_measurement_method CCD_Profile_fitting
_diffrn_radiation_monochromator graphite
_diffrn_radiation_source 'fine-focus sealed tube'
_diffrn_radiation_type MoK\a
_diffrn_radiation_wavelength 0.71073
_diffrn_reflns_av_R_equivalents 0.0407
_diffrn_reflns_av_sigmaI/netI 0.0432
_diffrn_reflns_limit_h_max 11
_diffrn_reflns_limit_h_min -10
_diffrn_reflns_limit_k_max 24
_diffrn_reflns_limit_k_min -24
_diffrn_reflns_limit_l_max 12
_diffrn_reflns_limit_l_min -11
_diffrn_reflns_number 11282
_diffrn_reflns_theta_full 27.49
_diffrn_reflns_theta_max 27.49
_diffrn_reflns_theta_min 2.68
_exptl_absorpt_coefficient_mu 4.602
_exptl_absorpt_correction_T_max 0.6561
_exptl_absorpt_correction_T_min 0.5453
_exptl_absorpt_correction_type multi-scan
_exptl_crystal_colour colorless
_exptl_crystal_density_diffrn 2.157
_exptl_crystal_density_method 'not measured'
_exptl_crystal_description plate
_exptl_crystal_F_000 912
_exptl_crystal_size_max 0.15
_exptl_crystal_size_mid 0.10
_exptl_crystal_size_min 0.10
_refine_diff_density_max 2.551
_refine_diff_density_min -1.172
_refine_diff_density_rms 0.181
_refine_ls_extinction_method none
_refine_ls_goodness_of_fit_ref 1.060
_refine_ls_hydrogen_treatment mixed
_refine_ls_matrix_type full
_refine_ls_number_parameters 198
_refine_ls_number_reflns 3332
_refine_ls_number_restraints 0
_refine_ls_restrained_S_all 1.060
_refine_ls_R_factor_all 0.0469
_refine_ls_R_factor_gt 0.0392
_refine_ls_shift/su_max 0.001
_refine_ls_shift/su_mean 0.000
_refine_ls_structure_factor_coef Fsqd
_refine_ls_weighting_details 'calc w=1/[\s^2^(Fo^2^)+(0.0455P)^2^+5.7985P] where P=(Fo^2^+2Fc^2^)/3'
_refine_ls_weighting_scheme calc
_refine_ls_wR_factor_gt 0.0935
_refine_ls_wR_factor_ref 0.1005
_reflns_number_gt 2847
_reflns_number_total 3332
_reflns_threshold_expression >2sigma(I)
_cod_data_source_file cg401452p_si_002.cif
_cod_data_source_block c:complex_3
_cod_depositor_comments
;
The following automatic conversions were performed:

'_exptl_absorpt_correction_type' value 'Multi-scan' changed to
'multi-scan' according to
/usr/data/users/saulius/crontab/automatic-downloads/current/ACS/lib/dictionaries/cif_core.dic
dictionary named 'cif_core.dic' version 2.4.2 from 2011-04-26.

Automatic conversion script
Id: cif_fix_values 2281 2013-09-26 08:29:07Z andrius 
;
_cod_original_sg_symbol_H-M p21/c
_cod_database_code 4510131

loop_
_symmetry_equiv_pos_as_xyz
'x, y, z'
'-x, y+1/2, -z+1/2'
'-x, -y, -z'
'x, -y-1/2, z-1/2'

loop_
_atom_site_label
_atom_site_type_symbol
_atom_site_fract_x
_atom_site_fract_y
_atom_site_fract_z
_atom_site_U_iso_or_equiv
_atom_site_adp_type
_atom_site_occupancy
_atom_site_symmetry_multiplicity
_atom_site_calc_flag
_atom_site_refinement_flags
Gd1 Gd -0.21026(3) 0.446883(13) 0.51511(3) 0.01944(11) Uani 1 1 d .
O1 O -0.2678(7) 0.3809(3) 0.7168(6) 0.0552(15) Uani 1 1 d .
H1B H -0.2343 0.3344 0.7050 0.066 Uiso 1 1 d R
H1A H -0.2546 0.4093 0.8071 0.066 Uiso 1 1 d R
C1 C -0.1037(7) 0.4514(3) 0.2449(6) 0.0197(11) Uani 1 1 d .
O2 O -0.3032(6) 0.5546(2) 0.3672(6) 0.0362(11) Uani 1 1 d .
H2A H -0.3614 0.5624 0.2609 0.043 Uiso 1 1 d R
H2B H -0.2462 0.5801 0.4399 0.043 Uiso 1 1 d R
C2 C -0.0561(6) 0.4741(3) 0.1130(6) 0.0198(11) Uani 1 1 d .
O3 O -0.0052(5) 0.4646(2) 0.3784(4) 0.0239(8) Uani 1 1 d .
C3 C -0.1203(7) 0.5354(3) 0.0347(6) 0.0206(11) Uani 1 1 d .
H3 H -0.2014 0.5589 0.0591 0.025 Uiso 1 1 calc R
O4 O -0.2391(5) 0.4250(3) 0.2288(5) 0.0366(11) Uani 1 1 d .
C4 C 0.0673(7) 0.4374(3) 0.0785(7) 0.0213(11) Uani 1 1 d .
O5 O -0.1518(6) 0.1826(2) -0.0027(5) 0.0363(11) Uani 1 1 d .
C5 C 0.1278(6) 0.3684(3) 0.1551(6) 0.0202(11) Uani 1 1 d .
O6 O 0.0369(5) 0.1182(2) 0.1551(5) 0.0289(9) Uani 1 1 d .
C6 C 0.0342(7) 0.3085(3) 0.0978(7) 0.0260(12) Uani 1 1 d .
H6 H -0.0615 0.3129 0.0163 0.031 Uiso 1 1 calc R
O7 O 0.3255(5) 0.4833(2) 0.3400(5) 0.0309(10) Uani 1 1 d .
C7 C 0.0827(7) 0.2424(3) 0.1614(7) 0.0249(12) Uani 1 1 d .
O8 O 0.5320(5) 0.4080(2) 0.3883(5) 0.0327(10) Uani 1 1 d .
C8 C 0.2235(8) 0.2357(3) 0.2859(8) 0.0351(15) Uani 1 1 d .
H8 H 0.2549 0.1918 0.3310 0.042 Uiso 1 1 calc R
O9 O 0.3554(17) 0.7645(7) 0.3009(14) 0.160(5) Uiso 1 1 d .
C9 C 0.3165(8) 0.2949(3) 0.3421(8) 0.0365(16) Uani 1 1 d .
H9 H 0.4103 0.2905 0.4259 0.044 Uiso 1 1 calc R
O10 O 0.5378(12) 0.4105(5) 0.9229(11) 0.111(3) Uiso 1 1 d .
C10 C 0.2722(7) 0.3610(3) 0.2752(7) 0.0244(12) Uani 1 1 d .
C11 C 0.3836(7) 0.4226(3) 0.3400(7) 0.0237(12) Uani 1 1 d .
C12 C -0.0178(7) 0.1782(3) 0.0994(7) 0.0249(12) Uani 1 1 d .

loop_
_atom_site_aniso_label
_atom_site_aniso_U_11
_atom_site_aniso_U_22
_atom_site_aniso_U_33
_atom_site_aniso_U_23
_atom_site_aniso_U_13
_atom_site_aniso_U_12
Gd1 0.01808(16) 0.01397(15) 0.02488(18) -0.00001(9) 0.00526(12) 0.00009(9)
O1 0.075(4) 0.049(3) 0.058(3) 0.018(3) 0.044(3) 0.020(3)
C1 0.022(3) 0.014(2) 0.023(3) 0.0025(19) 0.008(2) 0.0009(19)
O2 0.031(2) 0.032(3) 0.039(3) 0.0078(19) 0.003(2) -0.0017(18)
C2 0.019(2) 0.017(3) 0.020(3) 0.000(2) 0.003(2) -0.001(2)
O3 0.024(2) 0.028(2) 0.0190(19) -0.0013(16) 0.0058(16) -0.0037(16)
C3 0.024(3) 0.016(2) 0.022(3) 0.003(2) 0.010(2) 0.002(2)
O4 0.029(2) 0.048(3) 0.030(2) 0.000(2) 0.007(2) -0.012(2)
C4 0.023(3) 0.015(2) 0.024(3) -0.001(2) 0.004(2) -0.001(2)
O5 0.036(2) 0.020(2) 0.042(3) 0.0033(19) -0.001(2) -0.0054(18)
C5 0.020(3) 0.019(3) 0.023(3) 0.004(2) 0.009(2) 0.000(2)
O6 0.028(2) 0.017(2) 0.036(2) -0.0031(17) 0.0038(19) -0.0037(16)
C6 0.022(3) 0.023(3) 0.027(3) 0.000(2) 0.001(2) -0.001(2)
O7 0.032(2) 0.019(2) 0.043(3) -0.0081(18) 0.014(2) -0.0023(17)
C7 0.028(3) 0.017(3) 0.028(3) 0.001(2) 0.007(2) -0.003(2)
O8 0.019(2) 0.028(2) 0.046(3) -0.0086(19) 0.0031(19) -0.0035(17)
C8 0.037(4) 0.016(3) 0.040(4) 0.008(3) -0.002(3) 0.001(3)
C9 0.032(3) 0.019(3) 0.042(4) 0.002(3) -0.011(3) 0.000(2)
C10 0.021(3) 0.020(3) 0.029(3) 0.000(2) 0.004(2) -0.003(2)
C11 0.025(3) 0.020(3) 0.024(3) -0.003(2) 0.006(2) -0.004(2)
C12 0.027(3) 0.018(3) 0.029(3) -0.002(2) 0.008(2) -0.005(2)

loop_
_atom_type_symbol
_atom_type_description
_atom_type_scat_dispersion_real
_atom_type_scat_dispersion_imag
_atom_type_scat_source
C C 0.0033 0.0016 'International Tables Vol C Tables 4.2.6.8 and 6.1.1.4'
H H 0.0000 0.0000 'International Tables Vol C Tables 4.2.6.8 and 6.1.1.4'
O O 0.0106 0.0060 'International Tables Vol C Tables 4.2.6.8 and 6.1.1.4'
Gd Gd -0.1653 3.9035 'International Tables Vol C Tables 4.2.6.8 and 6.1.1.4'

loop_
_geom_angle_atom_site_label_1
_geom_angle_atom_site_label_2
_geom_angle_atom_site_label_3
_geom_angle
_geom_angle_site_symmetry_1
_geom_angle_site_symmetry_3
O8 Gd1 O7 86.30(16) 1_455 3_566
O8 Gd1 O1 79.0(2) 1_455 .
O7 Gd1 O1 67.03(18) 3_566 .
O8 Gd1 O2 83.78(16) 1_455 .
O7 Gd1 O2 73.93(16) 3_566 .
O1 Gd1 O2 138.01(18) . .
O8 Gd1 O6 131.01(15) 1_455 4_566
O7 Gd1 O6 116.98(15) 3_566 4_566
O1 Gd1 O6 73.09(17) . 4_566
O2 Gd1 O6 141.92(15) . 4_566
O8 Gd1 O3 156.03(15) 1_455 3_566
O7 Gd1 O3 78.83(14) 3_566 3_566
O1 Gd1 O3 111.49(18) . 3_566
O2 Gd1 O3 74.13(15) . 3_566
O6 Gd1 O3 72.88(14) 4_566 3_566
O8 Gd1 O5 80.91(15) 1_455 4_566
O7 Gd1 O5 136.29(16) 3_566 4_566
O1 Gd1 O5 69.54(18) . 4_566
O2 Gd1 O5 144.36(16) . 4_566
O6 Gd1 O5 51.96(14) 4_566 4_566
O3 Gd1 O5 122.68(15) 3_566 4_566
O8 Gd1 O3 121.74(15) 1_455 .
O7 Gd1 O3 136.35(14) 3_566 .
O1 Gd1 O3 144.20(16) . .
O2 Gd1 O3 76.68(15) . .
O6 Gd1 O3 71.53(14) 4_566 .
O3 Gd1 O3 62.40(16) 3_566 .
O5 Gd1 O3 84.41(15) 4_566 .
O8 Gd1 O4 71.49(15) 1_455 .
O7 Gd1 O4 139.28(16) 3_566 .
O1 Gd1 O4 136.30(18) . .
O2 Gd1 O4 70.17(17) . .
O6 Gd1 O4 103.15(15) 4_566 .
O3 Gd1 O4 108.44(14) 3_566 .
O5 Gd1 O4 74.49(16) 4_566 .
O3 Gd1 O4 50.27(13) . .
O8 Gd1 C12 105.43(16) 1_455 4_566
O7 Gd1 C12 129.69(16) 3_566 4_566
O1 Gd1 C12 67.69(18) . 4_566
O2 Gd1 C12 154.30(17) . 4_566
O6 Gd1 C12 26.32(15) 4_566 4_566
O3 Gd1 C12 98.53(16) 3_566 4_566
O5 Gd1 C12 25.71(15) 4_566 4_566
O3 Gd1 C12 78.13(16) . 4_566
O4 Gd1 C12 89.73(16) . 4_566
O8 Gd1 C1 96.32(17) 1_455 .
O7 Gd1 C1 142.15(15) 3_566 .
O1 Gd1 C1 150.58(17) . .
O2 Gd1 C1 68.88(15) . .
O6 Gd1 C1 89.45(15) 4_566 .
O3 Gd1 C1 84.48(14) 3_566 .
O5 Gd1 C1 81.05(15) 4_566 .
O3 Gd1 C1 25.51(14) . .
O4 Gd1 C1 25.05(15) . .
C12 Gd1 C1 86.08(16) 4_566 .
Gd1 O1 H1B 103.6 . .
Gd1 O1 H1A 112.5 . .
H1B O1 H1A 131.6 . .
O4 C1 O3 120.3(5) . .
O4 C1 C2 122.3(5) . .
O3 C1 C2 117.3(5) . .
O4 C1 Gd1 62.2(3) . .
O3 C1 Gd1 59.1(3) . .
C2 C1 Gd1 164.8(4) . .
Gd1 O2 H2A 132.0 . .
Gd1 O2 H2B 91.7 . .
H2A O2 H2B 134.8 . .
C3 C2 C4 120.1(5) . .
C3 C2 C1 119.9(5) . .
C4 C2 C1 119.6(5) . .
C1 O3 Gd1 134.5(3) . 3_566
C1 O3 Gd1 95.4(3) . .
Gd1 O3 Gd1 117.60(16) 3_566 .
C4 C3 C2 122.0(5) 3_565 .
C4 C3 H3 119.0 3_565 .
C2 C3 H3 119.0 . .
C1 O4 Gd1 92.7(4) . .
C3 C4 C2 117.9(5) 3_565 .
C3 C4 C5 122.0(5) 3_565 .
C2 C4 C5 120.0(5) . .
C12 O5 Gd1 92.7(3) . 4_565
C10 C5 C6 119.2(5) . .
C10 C5 C4 123.6(5) . .
C6 C5 C4 117.2(5) . .
C12 O6 Gd1 94.9(3) . 4_565
C7 C6 C5 120.8(5) . .
C7 C6 H6 119.6 . .
C5 C6 H6 119.6 . .
C11 O7 Gd1 140.2(4) . 3_566
C6 C7 C8 119.9(5) . .
C6 C7 C12 120.6(5) . .
C8 C7 C12 119.4(5) . .
C11 O8 Gd1 147.0(4) . 1_655
C9 C8 C7 119.3(6) . .
C9 C8 H8 120.4 . .
C7 C8 H8 120.4 . .
C8 C9 C10 121.2(6) . .
C8 C9 H9 119.4 . .
C10 C9 H9 119.4 . .
C5 C10 C9 119.5(5) . .
C5 C10 C11 122.6(5) . .
C9 C10 C11 117.9(5) . .
O7 C11 O8 124.8(5) . .
O7 C11 C10 119.7(5) . .
O8 C11 C10 115.4(5) . .
O5 C12 O6 120.1(5) . .
O5 C12 C7 121.7(5) . .
O6 C12 C7 118.2(5) . .
O5 C12 Gd1 61.6(3) . 4_565
O6 C12 Gd1 58.8(3) . 4_565
C7 C12 Gd1 173.6(4) . 4_565

loop_
_geom_bond_atom_site_label_1
_geom_bond_atom_site_label_2
_geom_bond_distance
_geom_bond_site_symmetry_2
Gd1 O8 2.298(4) 1_455
Gd1 O7 2.344(4) 3_566
Gd1 O1 2.441(5) .
Gd1 O2 2.445(4) .
Gd1 O6 2.460(4) 4_566
Gd1 O3 2.476(4) 3_566
Gd1 O5 2.524(4) 4_566
Gd1 O3 2.547(4) .
Gd1 O4 2.618(5) .
Gd1 C12 2.866(6) 4_566
Gd1 C1 2.955(6) .
O1 H1B 0.9472 .
O1 H1A 0.9696 .
C1 O4 1.253(7) .
C1 O3 1.278(7) .
C1 C2 1.483(8) .
O2 H2A 0.9605 .
O2 H2B 0.8454 .
C2 C3 1.387(7) .
C2 C4 1.410(8) .
O3 Gd1 2.476(4) 3_566
C3 C4 1.382(8) 3_565
C3 H3 0.9300 .
C4 C3 1.382(8) 3_565
C4 C5 1.500(7) .
O5 C12 1.245(7) .
O5 Gd1 2.524(4) 4_565
C5 C10 1.390(8) .
C5 C6 1.399(8) .
O6 C12 1.275(7) .
O6 Gd1 2.460(4) 4_565
C6 C7 1.389(8) .
C6 H6 0.9300 .
O7 C11 1.258(7) .
O7 Gd1 2.344(4) 3_566
C7 C8 1.390(8) .
C7 C12 1.501(7) .
O8 C11 1.260(7) .
O8 Gd1 2.298(4) 1_655
C8 C9 1.384(9) .
C8 H8 0.9300 .
C9 C10 1.395(8) .
C9 H9 0.9300 .
C10 C11 1.513(8) .
C12 Gd1 2.866(6) 4_565
